data_7215804
loop_
_publ_author_name
'Kuz'mina, Lyudmila G.'
'Vedernikov, Artem I.'
'Churakov, Andrei V.'
'Lermontova, Elmira Kh.'
'Howard, Judith A. K.'
'Alfimov, Michael V.'
'Gromov, Sergey P.'

_publ_section_title
;
 Influence of the anion nature on styryl dye crystal packing and
 feasibility of the direct and back [2 + 2] photocycloaddition reactions
 without single crystal degradation
;
_journal_issue 24
_journal_name_full CrystEngComm
_journal_page_first 5364
_journal_paper_doi 10.1039/c4ce00266k
_journal_volume 16
_journal_year 2014
_chemical_formula_moiety 'C17 H20 N O2, C6 H2 N3 O7'
_chemical_formula_sum 'C23 H22 N4 O9'
_chemical_formula_weight 498.45
_chemical_name_systematic
;
 ? 
;
_space_group_crystal_system monoclinic
_space_group_IT_number 14
_space_group_name_Hall '-P 2ybc'
_space_group_name_H-M_alt 'P 1 21/c 1'
_symmetry_space_group_name_Hall '-P 2ybc'
_symmetry_space_group_name_H-M 'P 1 21/c 1'
_atom_sites_solution_hydrogens geom
_atom_sites_solution_primary direct
_atom_sites_solution_secondary difmap
_audit_creation_date 2014-01-25
_audit_creation_method
;
Olex2 1.2
(compiled 2013.12.10 svn.r2850 for OlexSys, GUI svn.r4736)
;
_cell_angle_alpha 90.00
_cell_angle_beta 104.933(4)
_cell_angle_gamma 90.00
_cell_formula_units_Z 8
_cell_length_a 14.2243(10)
_cell_length_b 14.4190(9)
_cell_length_c 22.4404(15)
_cell_measurement_temperature 100.0(2)
_cell_volume 4447.1(5)
_computing_molecular_graphics 'Olex2 (Dolomanov et al., 2009)'
_computing_publication_material 'Olex2 (Dolomanov et al., 2009)'
_computing_structure_refinement 'XL (Sheldrick, 2008)'
_computing_structure_solution 'SHELXS-97 (Sheldrick, 1990)'
_diffrn_ambient_temperature 100.15
_diffrn_measured_fraction_theta_full 0.886
_diffrn_measured_fraction_theta_max 0.886
_diffrn_radiation_monochromator graphite
_diffrn_radiation_type CuK\a
_diffrn_radiation_wavelength 1.54178
_diffrn_reflns_av_R_equivalents 0.0443
_diffrn_reflns_av_unetI/netI 0.0473
_diffrn_reflns_limit_h_max 14
_diffrn_reflns_limit_h_min -14
_diffrn_reflns_limit_k_max 13
_diffrn_reflns_limit_k_min -14
_diffrn_reflns_limit_l_max 19
_diffrn_reflns_limit_l_min -22
_diffrn_reflns_number 14627
_diffrn_reflns_theta_full 53.37
_diffrn_reflns_theta_max 53.37
_diffrn_reflns_theta_min 3.22
_diffrn_source 'fine-focus sealed tube'
_exptl_absorpt_coefficient_mu 0.991
_exptl_absorpt_correction_T_max 0.9902
_exptl_absorpt_correction_T_min 0.9902
_exptl_crystal_density_diffrn 1.489
_exptl_crystal_density_method 'not measured'
_exptl_crystal_F_000 2080
_exptl_crystal_size_max 0.01
_exptl_crystal_size_mid 0.01
_exptl_crystal_size_min 0.01
_refine_diff_density_max 0.823
_refine_diff_density_min -0.363
_refine_diff_density_rms 0.095
_refine_ls_extinction_method none
_refine_ls_goodness_of_fit_ref 1.046
_refine_ls_hydrogen_treatment constr
_refine_ls_matrix_type full
_refine_ls_number_parameters 649
_refine_ls_number_reflns 4653
_refine_ls_number_restraints 0
_refine_ls_restrained_S_all 1.046
_refine_ls_R_factor_all 0.1110
_refine_ls_R_factor_gt 0.0840
_refine_ls_shift/su_max 0.000
_refine_ls_shift/su_mean 0.000
_refine_ls_structure_factor_coef Fsqd
_refine_ls_weighting_details 'calc w=1/[\s^2^(Fo^2^)+(0.1347P)^2^+9.3279P] where P=(Fo^2^+2Fc^2^)/3'
_refine_ls_weighting_scheme calc
_refine_ls_wR_factor_gt 0.2049
_refine_ls_wR_factor_ref 0.2272
_reflns_number_gt 3462
_reflns_number_total 4653
_reflns_threshold_expression >2sigma(I)
_cod_data_source_file c4ce00266k1.cif
_cod_data_source_block pi
_cod_depositor_comments 'Adding full bibliography for 7215801--7215808.cif.'
_cod_database_code 7215804
_olex2_refinement_description
;
1. Fixed Uiso
 At 1.2 times of:
  All C(H) groups, All C(H,H) groups
 At 1.5 times of:
  All C(H,H,H) groups
2.a Secondary CH2 refined with riding coordinates:
 C16(H16A,H16B), C16'(H16C,H16D)
2.b Me refined with riding coordinates:
 C14(H14A,H14B,H14C), C15(H15A,H15B,H15C), C17(H17A,H17B,H17C), C14'(H14D,H14E,
 H14F), C15'(H15D,H15E,H15F), C17'(H17D,H17E,H17F)
2.c Aromatic/amide H refined with riding coordinates:
 C1(H1), C2(H2), C4(H4), C5(H5), C6(H6), C7(H7), C9(H9), C10(H10), C13(H13),
 C1'(H1'), C2'(H2'), C4'(H4'), C5'(H5'), C6'(H6'), C7'(H7'), C9'(H9'),
 C10'(H10'), C13'(H13'), C3P(H3P), C5P(H5P), C9P(H9P), C11P(H11P)
;

loop_
_space_group_symop_id
_space_group_symop_operation_xyz
1 'x, y, z'
2 '-x, y+1/2, -z+1/2'
3 '-x, -y, -z'
4 'x, -y-1/2, z-1/2'

loop_
_atom_site_label
_atom_site_type_symbol
_atom_site_fract_x
_atom_site_fract_y
_atom_site_fract_z
_atom_site_U_iso_or_equiv
_atom_site_adp_type
_atom_site_occupancy
_atom_site_symmetry_multiplicity
_atom_site_calc_flag
_atom_site_refinement_flags_posn
O1 O 0.3033(3) 0.9370(2) 0.18079(16) 0.0301(10) Uani 1 1 d .
O2 O 0.4440(2) 0.8325(2) 0.23783(15) 0.0284(9) Uani 1 1 d .
N1 N 0.7545(3) 1.0979(3) 0.62928(18) 0.0202(11) Uani 1 1 d .
C1 C 0.7638(4) 1.0107(4) 0.6114(2) 0.0234(14) Uani 1 1 d .
H1 H 0.8078 0.9699 0.6380 0.028 Uiso 1 1 calc R
C2 C 0.7113(4) 0.9798(4) 0.5557(3) 0.0275(14) Uani 1 1 d .
H2 H 0.7195 0.9177 0.5439 0.033 Uiso 1 1 calc R
C3 C 0.6453(4) 1.0375(4) 0.5151(2) 0.0206(13) Uani 1 1 d .
C4 C 0.6376(4) 1.1270(4) 0.5351(2) 0.0261(14) Uani 1 1 d .
H4 H 0.5937 1.1689 0.5094 0.031 Uiso 1 1 calc R
C5 C 0.6924(4) 1.1562(4) 0.5916(3) 0.0281(14) Uani 1 1 d .
H5 H 0.6866 1.2184 0.6043 0.034 Uiso 1 1 calc R
C6 C 0.5907(4) 1.0027(4) 0.4552(2) 0.0273(14) Uani 1 1 d .
H6 H 0.6030 0.9408 0.4448 0.033 Uiso 1 1 calc R
C7 C 0.5255(4) 1.0505(4) 0.4143(2) 0.0230(14) Uani 1 1 d .
H7 H 0.5135 1.1118 0.4260 0.028 Uiso 1 1 calc R
C8 C 0.4692(4) 1.0209(4) 0.3531(2) 0.0226(13) Uani 1 1 d .
C9 C 0.3955(4) 1.0778(4) 0.3204(2) 0.0261(14) Uani 1 1 d .
H9 H 0.3836 1.1352 0.3378 0.031 Uiso 1 1 calc R
C10 C 0.3388(4) 1.0529(4) 0.2626(2) 0.0273(14) Uani 1 1 d .
H10 H 0.2880 1.0927 0.2411 0.033 Uiso 1 1 calc R
C11 C 0.3561(4) 0.9701(4) 0.2362(2) 0.0230(13) Uani 1 1 d .
C12 C 0.4324(4) 0.9119(4) 0.2688(2) 0.0249(14) Uani 1 1 d .
C13 C 0.4869(4) 0.9365(4) 0.3263(2) 0.0239(14) Uani 1 1 d .
H13 H 0.5369 0.8964 0.3483 0.029 Uiso 1 1 calc R
C14 C 0.2210(5) 0.9921(4) 0.1496(3) 0.0507(19) Uani 1 1 d .
H14A H 0.1882 0.9623 0.1105 0.076 Uiso 1 1 calc R
H14B H 0.2431 1.0540 0.1414 0.076 Uiso 1 1 calc R
H14C H 0.1755 0.9975 0.1756 0.076 Uiso 1 1 calc R
C15 C 0.5317(4) 0.7810(4) 0.2619(2) 0.0343(15) Uani 1 1 d .
H15A H 0.5324 0.7264 0.2360 0.051 Uiso 1 1 calc R
H15B H 0.5347 0.7611 0.3041 0.051 Uiso 1 1 calc R
H15C H 0.5880 0.8203 0.2621 0.051 Uiso 1 1 calc R
C16 C 0.8182(4) 1.1280(4) 0.6902(2) 0.0333(15) Uani 1 1 d .
H16A H 0.8848 1.1383 0.6856 0.040 Uiso 1 1 calc R
H16B H 0.8218 1.0769 0.7202 0.040 Uiso 1 1 calc R
C17 C 0.7858(4) 1.2142(4) 0.7165(2) 0.0364(15) Uani 1 1 d .
H17A H 0.8309 1.2280 0.7565 0.055 Uiso 1 1 calc R
H17B H 0.7203 1.2047 0.7220 0.055 Uiso 1 1 calc R
H17C H 0.7848 1.2662 0.6882 0.055 Uiso 1 1 calc R
O3 O 0.8142(2) 0.6941(2) 0.17923(16) 0.0298(10) Uani 1 1 d .
O4 O 0.9365(2) 0.5789(2) 0.24239(14) 0.0251(9) Uani 1 1 d .
N2 N 1.2648(3) 0.8529(3) 0.62832(19) 0.0249(11) Uani 1 1 d .
C1' C 1.2682(4) 0.7624(4) 0.6133(2) 0.0246(14) Uani 1 1 d .
H1' H 1.3087 0.7209 0.6416 0.030 Uiso 1 1 calc R
C2' C 1.2143(4) 0.7302(4) 0.5582(3) 0.0261(14) Uani 1 1 d .
H2' H 1.2166 0.6661 0.5489 0.031 Uiso 1 1 calc R
C3' C 1.1549(4) 0.7894(4) 0.5143(2) 0.0229(14) Uani 1 1 d .
C4' C 1.1553(4) 0.8821(4) 0.5315(2) 0.0249(14) Uani 1 1 d .
H4' H 1.1168 0.9253 0.5036 0.030 Uiso 1 1 calc R
C5' C 1.2097(4) 0.9125(4) 0.5876(3) 0.0279(14) Uani 1 1 d .
H5' H 1.2086 0.9763 0.5979 0.033 Uiso 1 1 calc R
C6' C 1.0985(4) 0.7542(4) 0.4554(2) 0.0262(14) Uani 1 1 d .
H6' H 1.1092 0.6918 0.4455 0.031 Uiso 1 1 calc R
C7' C 1.0329(4) 0.8027(4) 0.4143(2) 0.0232(14) Uani 1 1 d .
H7' H 1.0231 0.8648 0.4255 0.028 Uiso 1 1 calc R
C8' C 0.9740(4) 0.7724(4) 0.3541(2) 0.0226(13) Uani 1 1 d .
C9' C 0.9058(4) 0.8329(4) 0.3199(2) 0.0254(14) Uani 1 1 d .
H9' H 0.8973 0.8918 0.3367 0.030 Uiso 1 1 calc R
C10' C 0.8492(4) 0.8100(4) 0.2613(3) 0.0269(14) Uani 1 1 d .
H10' H 0.8021 0.8523 0.2387 0.032 Uiso 1 1 calc R
C11' C 0.8626(4) 0.7251(4) 0.2367(2) 0.0230(13) Uani 1 1 d .
C12' C 0.9305(4) 0.6612(4) 0.2716(2) 0.0229(13) Uani 1 1 d .
C13' C 0.9851(4) 0.6844(4) 0.3291(2) 0.0231(13) Uani 1 1 d .
H13' H 1.0307 0.6413 0.3523 0.028 Uiso 1 1 calc R
C14' C 0.7536(4) 0.7610(4) 0.1403(3) 0.0361(15) Uani 1 1 d .
H14D H 0.7223 0.7324 0.1005 0.054 Uiso 1 1 calc R
H14E H 0.7933 0.8137 0.1338 0.054 Uiso 1 1 calc R
H14F H 0.7036 0.7827 0.1600 0.054 Uiso 1 1 calc R
C15' C 1.0214(4) 0.5247(4) 0.2669(2) 0.0295(14) Uani 1 1 d .
H15D H 1.0184 0.4678 0.2426 0.044 Uiso 1 1 calc R
H15E H 1.0251 0.5088 0.3099 0.044 Uiso 1 1 calc R
H15F H 1.0792 0.5604 0.2650 0.044 Uiso 1 1 calc R
C16' C 1.3253(4) 0.8843(4) 0.6894(2) 0.0318(15) Uani 1 1 d .
H16C H 1.3882 0.9076 0.6843 0.038 Uiso 1 1 calc R
H16D H 1.3393 0.8302 0.7175 0.038 Uiso 1 1 calc R
C17' C 1.2789(4) 0.9587(4) 0.7188(3) 0.0445(17) Uani 1 1 d .
H17D H 1.3224 0.9754 0.7589 0.067 Uiso 1 1 calc R
H17E H 1.2171 0.9360 0.7248 0.067 Uiso 1 1 calc R
H17F H 1.2670 1.0135 0.6921 0.067 Uiso 1 1 calc R
O1P O 0.8860(3) 0.5850(3) -0.01082(17) 0.0419(11) Uani 1 1 d .
O2P O 0.9734(3) 0.5567(3) 0.10838(17) 0.0365(10) Uani 1 1 d .
O3P O 1.0617(3) 0.6693(3) 0.15519(17) 0.0362(10) Uani 1 1 d .
O4P O 0.9971(3) 0.9817(3) 0.09106(18) 0.0346(10) Uani 1 1 d .
O5P O 0.8856(3) 1.0146(3) 0.00822(16) 0.0314(10) Uani 1 1 d .
O6P O 0.7273(3) 0.7813(3) -0.12570(18) 0.0401(11) Uani 1 1 d .
O7P O 0.7347(3) 0.6379(3) -0.10074(17) 0.0393(11) Uani 1 1 d .
N1P N 0.9974(3) 0.6389(4) 0.1125(2) 0.0271(11) Uani 1 1 d .
N2P N 0.9338(3) 0.9576(3) 0.0449(2) 0.0244(11) Uani 1 1 d .
N3P N 0.7622(3) 0.7189(3) -0.0901(2) 0.0258(11) Uani 1 1 d .
C1P C 0.8875(4) 0.6678(4) 0.0058(2) 0.0256(14) Uani 1 1 d .
C2P C 0.9467(4) 0.7032(4) 0.0646(2) 0.0246(14) Uani 1 1 d .
C3P C 0.9630(3) 0.7954(4) 0.0773(2) 0.0232(14) Uani 1 1 d .
H3P H 1.0057 0.8149 0.1152 0.028 Uiso 1 1 calc R
C4P C 0.9155(4) 0.8605(4) 0.0334(2) 0.0215(13) Uani 1 1 d .
C5P C 0.8503(3) 0.8326(4) -0.0203(2) 0.0224(14) Uani 1 1 d .
H5P H 0.8165 0.8778 -0.0486 0.027 Uiso 1 1 calc R
C6P C 0.8340(4) 0.7409(4) -0.0333(2) 0.0224(13) Uani 1 1 d .
O8P O 0.6216(3) 0.3298(3) 0.50499(16) 0.0380(10) Uani 1 1 d .
O9P O 0.7101(4) 0.3941(4) 0.6160(2) 0.0817(18) Uani 1 1 d .
O10P O 0.7893(3) 0.5185(3) 0.61589(17) 0.0381(11) Uani 1 1 d .
O11P O 0.6145(3) 0.7608(3) 0.48828(17) 0.0342(10) Uani 1 1 d .
O12P O 0.5094(3) 0.7275(3) 0.40273(18) 0.0352(10) Uani 1 1 d .
O13P O 0.4226(3) 0.4165(3) 0.34915(18) 0.0414(11) Uani 1 1 d .
O14P O 0.5137(3) 0.3024(3) 0.39091(17) 0.0411(11) Uani 1 1 d .
N4P N 0.7268(3) 0.4651(3) 0.5896(2) 0.0293(12) Uani 1 1 d .
N5P N 0.5692(3) 0.7039(3) 0.4500(2) 0.0247(11) Uani 1 1 d .
N6P N 0.4929(3) 0.3850(4) 0.3881(2) 0.0290(12) Uani 1 1 d .
C7P C 0.6130(4) 0.4128(4) 0.4905(2) 0.0226(13) Uani 1 1 d .
C8P C 0.6635(4) 0.4870(4) 0.5302(2) 0.0212(13) Uani 1 1 d .
C9P C 0.6513(3) 0.5789(4) 0.5164(2) 0.0222(14) Uani 1 1 d .
H9P H 0.6863 0.6238 0.5444 0.027 Uiso 1 1 calc R
C10P C 0.5882(4) 0.6070(4) 0.4616(2) 0.0218(13) Uani 1 1 d .
C11P C 0.5388(3) 0.5413(4) 0.4199(2) 0.0203(13) Uani 1 1 d .
H11P H 0.4962 0.5607 0.3820 0.024 Uiso 1 1 calc R
C12P C 0.5510(4) 0.4489(4) 0.4330(2) 0.0224(14) Uani 1 1 d .

loop_
_atom_site_aniso_label
_atom_site_aniso_U_11
_atom_site_aniso_U_22
_atom_site_aniso_U_33
_atom_site_aniso_U_23
_atom_site_aniso_U_13
_atom_site_aniso_U_12
O1 0.034(2) 0.025(2) 0.025(2) -0.0003(18) -0.0052(18) 0.0045(19)
O2 0.030(2) 0.022(2) 0.028(2) -0.0022(18) -0.0026(17) 0.0029(19)
N1 0.017(2) 0.017(3) 0.026(3) 0.002(2) 0.004(2) -0.003(2)
C1 0.019(3) 0.025(4) 0.027(4) 0.011(3) 0.006(3) 0.009(3)
C2 0.033(3) 0.016(3) 0.038(4) -0.001(3) 0.018(3) 0.002(3)
C3 0.022(3) 0.019(4) 0.021(3) -0.003(3) 0.006(3) -0.003(3)
C4 0.023(3) 0.028(4) 0.021(3) 0.005(3) -0.004(3) -0.006(3)
C5 0.028(3) 0.016(3) 0.041(4) 0.007(3) 0.011(3) 0.003(3)
C6 0.033(3) 0.018(3) 0.034(4) 0.003(3) 0.014(3) 0.000(3)
C7 0.028(3) 0.015(3) 0.030(3) -0.004(3) 0.014(3) -0.004(3)
C8 0.025(3) 0.020(3) 0.023(3) -0.001(3) 0.006(3) -0.006(3)
C9 0.030(3) 0.021(3) 0.026(3) -0.004(3) 0.006(3) -0.004(3)
C10 0.025(3) 0.018(3) 0.037(4) 0.007(3) 0.007(3) 0.001(3)
C11 0.025(3) 0.020(3) 0.022(3) 0.004(3) 0.005(3) -0.002(3)
C12 0.029(3) 0.015(3) 0.030(4) 0.001(3) 0.008(3) -0.004(3)
C13 0.022(3) 0.025(4) 0.023(3) 0.005(3) 0.002(3) -0.003(3)
C14 0.060(4) 0.043(4) 0.031(4) -0.001(3) -0.019(3) 0.019(4)
C15 0.035(3) 0.033(4) 0.031(3) 0.000(3) 0.002(3) 0.022(3)
C16 0.031(3) 0.040(4) 0.025(3) 0.000(3) -0.001(3) -0.004(3)
C17 0.045(4) 0.030(4) 0.029(3) -0.008(3) -0.001(3) -0.007(3)
O3 0.032(2) 0.021(2) 0.033(2) 0.0048(18) -0.0007(19) 0.0047(19)
O4 0.026(2) 0.018(2) 0.027(2) -0.0002(18) -0.0010(16) 0.0034(18)
N2 0.024(2) 0.023(3) 0.028(3) 0.002(2) 0.008(2) 0.000(2)
C1' 0.025(3) 0.023(4) 0.026(3) 0.007(3) 0.007(3) 0.007(3)
C2' 0.027(3) 0.013(3) 0.042(4) -0.001(3) 0.016(3) 0.003(3)
C3' 0.021(3) 0.020(4) 0.030(3) -0.001(3) 0.011(3) -0.005(3)
C4' 0.020(3) 0.027(4) 0.027(3) 0.006(3) 0.005(3) -0.006(3)
C5' 0.029(3) 0.017(3) 0.038(4) 0.006(3) 0.009(3) -0.003(3)
C6' 0.033(3) 0.017(3) 0.030(3) -0.003(3) 0.012(3) 0.004(3)
C7' 0.025(3) 0.018(3) 0.031(3) 0.002(3) 0.014(3) -0.003(3)
C8' 0.026(3) 0.018(3) 0.026(3) 0.004(3) 0.011(3) -0.004(3)
C9' 0.030(3) 0.014(3) 0.033(4) 0.001(3) 0.010(3) 0.000(3)
C10' 0.029(3) 0.011(3) 0.043(4) 0.005(3) 0.012(3) 0.004(3)
C11' 0.020(3) 0.022(4) 0.024(3) 0.005(3) 0.000(3) -0.004(3)
C12' 0.027(3) 0.013(3) 0.029(4) 0.002(3) 0.009(3) -0.002(3)
C13' 0.027(3) 0.017(3) 0.024(3) 0.002(3) 0.005(3) 0.003(3)
C14' 0.034(3) 0.028(4) 0.038(4) 0.007(3) -0.006(3) 0.007(3)
C15' 0.036(3) 0.023(3) 0.028(3) -0.001(3) 0.006(3) 0.016(3)
C16' 0.022(3) 0.040(4) 0.032(3) 0.002(3) 0.004(3) -0.009(3)
C17' 0.042(4) 0.051(5) 0.033(4) -0.012(3) -0.003(3) 0.004(4)
O1P 0.049(3) 0.027(3) 0.046(3) -0.003(2) 0.006(2) 0.000(2)
O2P 0.045(2) 0.025(3) 0.039(2) 0.007(2) 0.0111(19) 0.005(2)
O3P 0.035(2) 0.035(3) 0.032(2) -0.001(2) -0.003(2) 0.002(2)
O4P 0.032(2) 0.033(3) 0.034(2) -0.011(2) -0.001(2) -0.006(2)
O5P 0.040(2) 0.021(2) 0.032(2) -0.001(2) 0.0063(19) -0.002(2)
O6P 0.041(2) 0.033(3) 0.037(2) -0.003(2) -0.008(2) 0.001(2)
O7P 0.045(2) 0.025(3) 0.047(3) -0.012(2) 0.010(2) -0.008(2)
N1P 0.030(3) 0.022(3) 0.030(3) -0.002(3) 0.009(2) 0.004(3)
N2P 0.025(3) 0.025(3) 0.023(3) -0.001(3) 0.004(2) -0.002(3)
N3P 0.026(3) 0.016(3) 0.036(3) -0.009(3) 0.009(2) -0.006(3)
C1P 0.024(3) 0.012(4) 0.044(4) -0.004(3) 0.013(3) -0.004(3)
C2P 0.025(3) 0.020(4) 0.029(3) -0.002(3) 0.007(3) 0.005(3)
C3P 0.016(3) 0.028(4) 0.026(3) -0.004(3) 0.007(2) 0.000(3)
C4P 0.026(3) 0.010(3) 0.028(3) -0.003(3) 0.007(3) -0.004(3)
C5P 0.015(3) 0.027(4) 0.028(3) -0.006(3) 0.011(3) 0.003(3)
C6P 0.021(3) 0.018(4) 0.031(3) -0.002(3) 0.011(3) 0.001(3)
O8P 0.051(3) 0.024(3) 0.037(2) 0.000(2) 0.0076(19) 0.004(2)
O9P 0.112(4) 0.040(3) 0.062(3) 0.016(3) -0.033(3) -0.017(3)
O10P 0.036(2) 0.035(3) 0.035(2) -0.001(2) -0.0062(19) -0.002(2)
O11P 0.036(2) 0.018(2) 0.045(2) 0.000(2) 0.004(2) -0.004(2)
O12P 0.035(2) 0.034(3) 0.034(2) 0.014(2) 0.003(2) 0.006(2)
O13P 0.039(2) 0.039(3) 0.038(2) -0.004(2) -0.006(2) 0.002(2)
O14P 0.056(3) 0.019(3) 0.044(3) -0.007(2) 0.006(2) -0.004(2)
N4P 0.037(3) 0.013(3) 0.035(3) 0.010(3) 0.004(3) 0.004(3)
N5P 0.023(3) 0.019(3) 0.031(3) 0.007(3) 0.005(2) 0.000(2)
N6P 0.031(3) 0.028(4) 0.029(3) -0.003(3) 0.008(2) -0.001(3)
C7P 0.025(3) 0.014(4) 0.030(3) 0.004(3) 0.008(3) 0.003(3)
C8P 0.019(3) 0.019(3) 0.026(3) 0.003(3) 0.007(3) 0.002(3)
C9P 0.015(3) 0.027(4) 0.024(3) 0.002(3) 0.004(3) -0.003(3)
C10P 0.021(3) 0.014(3) 0.030(3) 0.001(3) 0.006(3) 0.000(3)
C11P 0.013(3) 0.026(4) 0.022(3) 0.004(3) 0.006(2) 0.003(3)
C12P 0.026(3) 0.016(3) 0.026(3) -0.004(3) 0.009(3) -0.004(3)

loop_
_atom_type_symbol
_atom_type_description
_atom_type_scat_dispersion_real
_atom_type_scat_dispersion_imag
_atom_type_scat_source
C C 0.0181 0.0091 'International Tables Vol C Tables 4.2.6.8 and 6.1.1.4'
H H 0.0000 0.0000 'International Tables Vol C Tables 4.2.6.8 and 6.1.1.4'
N N 0.0311 0.0180 'International Tables Vol C Tables 4.2.6.8 and 6.1.1.4'
O O 0.0492 0.0322 'International Tables Vol C Tables 4.2.6.8 and 6.1.1.4'

loop_
_geom_angle_atom_site_label_1
_geom_angle_atom_site_label_2
_geom_angle_atom_site_label_3
_geom_angle
C11 O1 C14 116.0(4)
C12 O2 C15 116.6(4)
C1 N1 C5 119.9(4)
C1 N1 C16 117.6(4)
C5 N1 C16 122.5(5)
N1 C1 H1 119.6
N1 C1 C2 120.8(5)
C2 C1 H1 119.6
C1 C2 H2 119.3
C1 C2 C3 121.5(5)
C3 C2 H2 119.3
C2 C3 C6 120.2(5)
C4 C3 C2 116.1(5)
C4 C3 C6 123.6(5)
C3 C4 H4 119.6
C5 C4 C3 120.9(5)
C5 C4 H4 119.6
N1 C5 C4 120.8(5)
N1 C5 H5 119.6
C4 C5 H5 119.6
C3 C6 H6 117.5
C7 C6 C3 125.0(5)
C7 C6 H6 117.5
C6 C7 H7 116.0
C6 C7 C8 128.1(5)
C8 C7 H7 116.0
C9 C8 C7 118.8(5)
C9 C8 C13 118.6(5)
C13 C8 C7 122.6(5)
C8 C9 H9 119.3
C8 C9 C10 121.4(5)
C10 C9 H9 119.3
C9 C10 H10 120.0
C11 C10 C9 119.9(5)
C11 C10 H10 120.0
O1 C11 C10 125.1(5)
O1 C11 C12 115.6(5)
C10 C11 C12 119.2(5)
O2 C12 C11 114.2(5)
C13 C12 O2 125.5(5)
C13 C12 C11 120.3(5)
C8 C13 H13 119.8
C12 C13 C8 120.4(5)
C12 C13 H13 119.8
O1 C14 H14A 109.5
O1 C14 H14B 109.5
O1 C14 H14C 109.5
H14A C14 H14B 109.5
H14A C14 H14C 109.5
H14B C14 H14C 109.5
O2 C15 H15A 109.5
O2 C15 H15B 109.5
O2 C15 H15C 109.5
H15A C15 H15B 109.5
H15A C15 H15C 109.5
H15B C15 H15C 109.5
N1 C16 H16A 108.5
N1 C16 H16B 108.5
N1 C16 C17 115.1(4)
H16A C16 H16B 107.5
C17 C16 H16A 108.5
C17 C16 H16B 108.5
C16 C17 H17A 109.5
C16 C17 H17B 109.5
C16 C17 H17C 109.5
H17A C17 H17B 109.5
H17A C17 H17C 109.5
H17B C17 H17C 109.5
C11' O3 C14' 115.6(4)
C12' O4 C15' 116.2(4)
C1' N2 C16' 118.2(4)
C5' N2 C1' 119.9(5)
C5' N2 C16' 121.8(5)
N2 C1' H1' 119.8
N2 C1' C2' 120.5(5)
C2' C1' H1' 119.8
C1' C2' H2' 119.1
C1' C2' C3' 121.8(5)
C3' C2' H2' 119.1
C2' C3' C6' 121.1(5)
C4' C3' C2' 115.5(5)
C4' C3' C6' 123.4(5)
C3' C4' H4' 119.2
C5' C4' C3' 121.6(5)
C5' C4' H4' 119.2
N2 C5' C4' 120.7(5)
N2 C5' H5' 119.7
C4' C5' H5' 119.7
C3' C6' H6' 117.5
C7' C6' C3' 125.0(5)
C7' C6' H6' 117.5
C6' C7' H7' 115.9
C6' C7' C8' 128.1(5)
C8' C7' H7' 115.9
C9' C8' C7' 118.6(5)
C9' C8' C13' 118.7(5)
C13' C8' C7' 122.6(5)
C8' C9' H9' 119.1
C8' C9' C10' 121.9(5)
C10' C9' H9' 119.1
C9' C10' H10' 120.5
C11' C10' C9' 118.9(5)
C11' C10' H10' 120.5
O3 C11' C10' 125.4(5)
O3 C11' C12' 114.5(5)
C10' C11' C12' 120.1(5)
O4 C12' C11' 114.6(5)
C13' C12' O4 125.0(5)
C13' C12' C11' 120.4(5)
C8' C13' H13' 120.0
C12' C13' C8' 120.0(5)
C12' C13' H13' 120.0
O3 C14' H14D 109.5
O3 C14' H14E 109.5
O3 C14' H14F 109.5
H14D C14' H14E 109.5
H14D C14' H14F 109.5
H14E C14' H14F 109.5
O4 C15' H15D 109.5
O4 C15' H15E 109.5
O4 C15' H15F 109.5
H15D C15' H15E 109.5
H15D C15' H15F 109.5
H15E C15' H15F 109.5
N2 C16' H16C 108.7
N2 C16' H16D 108.7
N2 C16' C17' 114.0(4)
H16C C16' H16D 107.6
C17' C16' H16C 108.7
C17' C16' H16D 108.7
C16' C17' H17D 109.5
C16' C17' H17E 109.5
C16' C17' H17F 109.5
H17D C17' H17E 109.5
H17D C17' H17F 109.5
H17E C17' H17F 109.5
O2P N1P C2P 118.7(5)
O3P N1P O2P 122.8(5)
O3P N1P C2P 118.4(5)
O4P N2P O5P 122.0(4)
O4P N2P C4P 119.0(5)
O5P N2P C4P 118.9(4)
O6P N3P O7P 121.0(4)
O6P N3P C6P 119.4(5)
O7P N3P C6P 119.6(5)
O1P C1P C2P 124.4(5)
O1P C1P C6P 123.0(5)
C6P C1P C2P 112.5(5)
C1P C2P N1P 120.2(5)
C3P C2P N1P 115.9(5)
C3P C2P C1P 123.8(5)
C2P C3P H3P 120.7
C2P C3P C4P 118.6(5)
C4P C3P H3P 120.7
C3P C4P N2P 119.6(5)
C5P C4P N2P 119.5(5)
C5P C4P C3P 120.9(5)
C4P C5P H5P 119.7
C6P C5P C4P 120.6(5)
C6P C5P H5P 119.7
N3P C6P C1P 120.9(5)
C5P C6P N3P 116.3(5)
C5P C6P C1P 122.7(5)
O9P N4P C8P 118.3(5)
O10P N4P O9P 120.2(5)
O10P N4P C8P 121.2(5)
O11P N5P C10P 118.6(4)
O12P N5P O11P 122.4(4)
O12P N5P C10P 119.0(5)
O13P N6P C12P 118.0(5)
O14P N6P O13P 122.4(5)
O14P N6P C12P 119.6(5)
O8P C7P C8P 123.3(5)
O8P C7P C12P 125.0(5)
C8P C7P C12P 111.7(5)
N4P C8P C7P 119.8(5)
C9P C8P N4P 116.0(5)
C9P C8P C7P 124.1(5)
C8P C9P H9P 119.9
C8P C9P C10P 120.2(5)
C10P C9P H9P 119.9
C9P C10P N5P 119.7(5)
C9P C10P C11P 119.9(5)
C11P C10P N5P 120.2(5)
C10P C11P H11P 119.8
C12P C11P C10P 120.4(5)
C12P C11P H11P 119.8
N6P C12P C7P 119.5(5)
C11P C12P N6P 116.8(5)
C11P C12P C7P 123.6(5)

loop_
_geom_bond_atom_site_label_1
_geom_bond_atom_site_label_2
_geom_bond_distance
O1 C11 1.362(6)
O1 C14 1.440(6)
O2 C12 1.371(6)
O2 C15 1.432(6)
N1 C1 1.337(7)
N1 C5 1.348(7)
N1 C16 1.497(6)
C1 H1 0.9500
C1 C2 1.355(7)
C2 H2 0.9500
C2 C3 1.400(7)
C3 C4 1.379(7)
C3 C6 1.458(7)
C4 H4 0.9500
C4 C5 1.373(7)
C5 H5 0.9500
C6 H6 0.9500
C6 C7 1.319(7)
C7 H7 0.9500
C7 C8 1.463(7)
C8 C9 1.385(7)
C8 C13 1.408(7)
C9 H9 0.9500
C9 C10 1.387(7)
C10 H10 0.9500
C10 C11 1.383(7)
C11 C12 1.416(7)
C12 C13 1.371(7)
C13 H13 0.9500
C14 H14A 0.9800
C14 H14B 0.9800
C14 H14C 0.9800
C15 H15A 0.9800
C15 H15B 0.9800
C15 H15C 0.9800
C16 H16A 0.9900
C16 H16B 0.9900
C16 C17 1.498(8)
C17 H17A 0.9800
C17 H17B 0.9800
C17 H17C 0.9800
O3 C11' 1.371(6)
O3 C14' 1.431(6)
O4 C12' 1.370(6)
O4 C15' 1.424(6)
N2 C1' 1.352(7)
N2 C5' 1.349(7)
N2 C16' 1.489(7)
C1' H1' 0.9500
C1' C2' 1.359(7)
C2' H2' 0.9500
C2' C3' 1.407(7)
C3' C4' 1.390(7)
C3' C6' 1.450(7)
C4' H4' 0.9500
C4' C5' 1.369(7)
C5' H5' 0.9500
C6' H6' 0.9500
C6' C7' 1.329(7)
C7' H7' 0.9500
C7' C8' 1.461(7)
C8' C9' 1.381(7)
C8' C13' 1.414(7)
C9' H9' 0.9500
C9' C10' 1.392(7)
C10' H10' 0.9500
C10' C11' 1.377(7)
C11' C12' 1.416(7)
C12' C13' 1.365(7)
C13' H13' 0.9500
C14' H14D 0.9800
C14' H14E 0.9800
C14' H14F 0.9800
C15' H15D 0.9800
C15' H15E 0.9800
C15' H15F 0.9800
C16' H16C 0.9900
C16' H16D 0.9900
C16' C17' 1.500(8)
C17' H17D 0.9800
C17' H17E 0.9800
C17' H17F 0.9800
O1P C1P 1.250(6)
O2P N1P 1.230(5)
O3P N1P 1.222(5)
O4P N2P 1.233(5)
O5P N2P 1.239(5)
O6P N3P 1.221(6)
O7P N3P 1.235(5)
N1P C2P 1.463(7)
N2P C4P 1.435(7)
N3P C6P 1.448(7)
C1P C2P 1.461(8)
C1P C6P 1.455(8)
C2P C3P 1.367(7)
C3P H3P 0.9500
C3P C4P 1.402(7)
C4P C5P 1.379(7)
C5P H5P 0.9500
C5P C6P 1.361(7)
O8P C7P 1.238(6)
O9P N4P 1.236(6)
O10P N4P 1.209(5)
O11P N5P 1.241(5)
O12P N5P 1.225(5)
O13P N6P 1.233(5)
O14P N6P 1.225(6)
N4P C8P 1.438(7)
N5P C10P 1.434(7)
N6P C12P 1.456(7)
C7P C8P 1.457(7)
C7P C12P 1.458(7)
C8P C9P 1.361(7)
C9P H9P 0.9500
C9P C10P 1.382(7)
C10P C11P 1.389(7)
C11P H11P 0.9500
C11P C12P 1.365(7)
